data_4107252
loop_
_publ_author_name
'Muhammad Farooq Ibad'
'Peter Langer'
'Axel Schulz'
'Alexander Villinger'

_publ_contact_author_address
;
Universit\"at Rostock
Institut f\"ur Chemie
Abteilung f\"ur Anorganische Chemie
Albert-Einstein-Strasse 3a 
18059 Rostock
Bundesrepublik Deutschland
;
_publ_contact_author_email
;
axel.schulz@uni-rostock.de, alexander.villinger@uni-rostock.de'
;
_publ_contact_author_fax '+49 (0)381/498-6382'
_publ_contact_author_name 'Axel Schulz, Alexander Villinger'
_publ_contact_author_phone '+49 (0)381/498-6400 or 6403'
_publ_section_title
;
 Silylium-Arene Adducts: An Experimental and Theoretical Study
;
_journal_name_full 'Journal of the American Chemical Society'
_journal_page_first 21016
_journal_page_last 21027
_journal_paper_doi 10.1021/ja209693a
_journal_volume 133
_journal_year 2011
_chemical_formula_moiety 'C11 H19 Si +, C24 B F20 -, C8 H10'
_chemical_formula_sum 'C43 H29 B F20 Si'
_chemical_formula_weight 964.56
_chemical_name_systematic
;
 ?
;
_space_group_IT_number 14
_symmetry_cell_setting monoclinic
_symmetry_Int_Tables_number 14
_symmetry_space_group_name_Hall '-P 2yn'
_symmetry_space_group_name_H-M 'P 1 21/n 1'
_atom_sites_solution_hydrogens geom
_atom_sites_solution_primary direct
_atom_sites_solution_secondary difmap
_audit_author_name 'Villinger, A.'
_audit_creation_method SHELXL-97
_cell_angle_alpha 90.00
_cell_angle_beta 114.239(2)
_cell_angle_gamma 90.00
_cell_formula_units_Z 4
_cell_length_a 14.9264(5)
_cell_length_b 17.9423(7)
_cell_length_c 16.8793(6)
_cell_measurement_reflns_used 8328
_cell_measurement_temperature 173(2)
_cell_measurement_theta_max 49.385
_cell_measurement_theta_min 4.740
_cell_volume 4122.0(3)
_computing_cell_refinement 'Bruker Apex v2.0-2'
_computing_data_collection 'Bruker Apex v2.0-2'
_computing_data_reduction 'Bruker SAINT'
_computing_molecular_graphics 'ORTEP-3 (Farrugia, 1997)'
_computing_publication_material SHELXL-97
_computing_structure_refinement 'SHELXL-97 (Sheldrick, 1997)'
_computing_structure_solution 'SHELXS-97 (Sheldrick, 1997)'
_diffrn_ambient_temperature 173(2)
_diffrn_measured_fraction_theta_full 0.982
_diffrn_measured_fraction_theta_max 0.982
_diffrn_measurement_device_type 'Bruker Apex Kappa II-CCD-diffractometer'
_diffrn_measurement_method 'phi and psi scans'
_diffrn_radiation_monochromator graphite
_diffrn_radiation_source 'sealed tube'
_diffrn_radiation_type MoK\a
_diffrn_radiation_wavelength 0.71073
_diffrn_reflns_av_R_equivalents 0.0510
_diffrn_reflns_av_sigmaI/netI 0.0592
_diffrn_reflns_limit_h_max 19
_diffrn_reflns_limit_h_min -19
_diffrn_reflns_limit_k_max 22
_diffrn_reflns_limit_k_min -23
_diffrn_reflns_limit_l_max 17
_diffrn_reflns_limit_l_min -21
_diffrn_reflns_number 40808
_diffrn_reflns_theta_full 27.50
_diffrn_reflns_theta_max 27.50
_diffrn_reflns_theta_min 2.65
_exptl_absorpt_coefficient_mu 0.180
_exptl_absorpt_correction_T_max 0.9717
_exptl_absorpt_correction_T_min 0.8841
_exptl_absorpt_correction_type multi-scan
_exptl_absorpt_process_details '(SADABS; Sheldrick, 2004)'
_exptl_crystal_colour colourless
_exptl_crystal_density_diffrn 1.554
_exptl_crystal_description block
_exptl_crystal_F_000 1944
_exptl_crystal_size_max 0.70
_exptl_crystal_size_mid 0.18
_exptl_crystal_size_min 0.16
_refine_diff_density_max 0.370
_refine_diff_density_min -0.425
_refine_diff_density_rms 0.052
_refine_ls_extinction_method none
_refine_ls_goodness_of_fit_ref 1.003
_refine_ls_hydrogen_treatment mixed
_refine_ls_matrix_type full
_refine_ls_number_parameters 595
_refine_ls_number_reflns 9302
_refine_ls_number_restraints 0
_refine_ls_restrained_S_all 1.003
_refine_ls_R_factor_all 0.1089
_refine_ls_R_factor_gt 0.0473
_refine_ls_shift/su_max 0.000
_refine_ls_shift/su_mean 0.000
_refine_ls_structure_factor_coef Fsqd
_refine_ls_weighting_details 'calc w=1/[\s^2^(Fo^2^)+(0.0591P)^2^+0.3895P] where P=(Fo^2^+2Fc^2^)/3'
_refine_ls_weighting_scheme calc
_refine_ls_wR_factor_gt 0.1101
_refine_ls_wR_factor_ref 0.1245
_reflns_number_gt 5224
_reflns_number_total 9302
_reflns_threshold_expression >2\s(I)
_cod_data_source_file ja209693a_si_002_07.cif
_cod_data_source_block av559d_me3si_ethylbenzene
_cod_original_sg_symbol_H-M 'P 21/n'
_cod_database_code 4107252

loop_
_symmetry_equiv_pos_as_xyz
'x, y, z'
'-x+1/2, y+1/2, -z+1/2'
'-x, -y, -z'
'x-1/2, -y-1/2, z-1/2'

loop_
_atom_site_label
_atom_site_type_symbol
_atom_site_fract_x
_atom_site_fract_y
_atom_site_fract_z
_atom_site_U_iso_or_equiv
_atom_site_adp_type
_atom_site_occupancy
_atom_site_symmetry_multiplicity
_atom_site_calc_flag
_atom_site_refinement_flags
Si1 Si 0.11816(6) 0.24838(4) 0.86286(5) 0.0518(2) Uani 1 1 d .
C1 C 0.1356(2) 0.36687(17) 0.8662(2) 0.0602(8) Uani 1 1 d .
C2 C 0.0929(2) 0.38265(15) 0.7759(2) 0.0634(8) Uani 1 1 d .
H2 H 0.1302 0.3759 0.7424 0.076 Uiso 1 1 calc R
C3 C -0.0022(2) 0.40769(15) 0.7367(2) 0.0602(8) Uani 1 1 d .
H3 H -0.0312 0.4160 0.6758 0.072 Uiso 1 1 calc R
C4 C -0.0563(2) 0.42103(15) 0.7851(2) 0.0574(8) Uani 1 1 d .
C5 C -0.0133(2) 0.40971(15) 0.8746(2) 0.0601(8) Uani 1 1 d .
H5 H -0.0505 0.4192 0.9077 0.072 Uiso 1 1 calc R
C6 C 0.0818(2) 0.38504(16) 0.9158(2) 0.0635(8) Uani 1 1 d .
H6 H 0.1114 0.3802 0.9773 0.076 Uiso 1 1 calc R
C7 C -0.1602(3) 0.4470(2) 0.7423(3) 0.0875(12) Uani 1 1 d .
H7A H -0.1724 0.4844 0.7798 0.105 Uiso 1 1 calc R
H7B H -0.1711 0.4713 0.6864 0.105 Uiso 1 1 calc R
C8 C -0.2308(3) 0.3845(2) 0.7259(3) 0.1094(15) Uani 1 1 d .
H8A H -0.2256 0.3511 0.6820 0.164 Uiso 1 1 calc R
H8B H -0.2977 0.4043 0.7049 0.164 Uiso 1 1 calc R
H8C H -0.2155 0.3568 0.7799 0.164 Uiso 1 1 calc R
C9 C -0.0129(2) 0.22569(15) 0.80758(19) 0.0599(8) Uani 1 1 d .
H9A H -0.0392 0.2460 0.7485 0.090 Uiso 1 1 calc R
H9B H -0.0482 0.2475 0.8397 0.090 Uiso 1 1 calc R
H9C H -0.0213 0.1714 0.8050 0.090 Uiso 1 1 calc R
C10 C 0.1920(3) 0.21812(18) 0.8041(2) 0.0733(10) Uani 1 1 d .
H10A H 0.2043 0.1644 0.8122 0.110 Uiso 1 1 calc R
H10B H 0.2548 0.2448 0.8268 0.110 Uiso 1 1 calc R
H10C H 0.1563 0.2290 0.7421 0.110 Uiso 1 1 calc R
C11 C 0.1756(2) 0.2236(2) 0.9787(2) 0.0732(10) Uani 1 1 d .
H11A H 0.1876 0.1698 0.9847 0.110 Uiso 1 1 calc R
H11B H 0.1317 0.2376 1.0063 0.110 Uiso 1 1 calc R
H11C H 0.2381 0.2503 1.0069 0.110 Uiso 1 1 calc R
H1 H 0.208(2) 0.3698(15) 0.8996(17) 0.062(8) Uiso 1 1 d .
B1 B 0.23418(18) 0.31209(13) 0.49169(15) 0.0248(5) Uani 1 1 d .
C12 C 0.12908(15) 0.33398(11) 0.49690(13) 0.0267(5) Uani 1 1 d .
C13 C 0.07796(16) 0.39630(11) 0.45174(13) 0.0285(5) Uani 1 1 d .
C14 C -0.01380(17) 0.41688(12) 0.44379(14) 0.0343(5) Uani 1 1 d .
C15 C -0.05941(17) 0.37537(14) 0.48415(16) 0.0386(6) Uani 1 1 d .
C16 C -0.01371(18) 0.31301(13) 0.52909(15) 0.0389(6) Uani 1 1 d .
C17 C 0.07771(17) 0.29277(12) 0.53387(15) 0.0326(5) Uani 1 1 d .
C18 C 0.29400(15) 0.24195(11) 0.55517(13) 0.0273(5) Uani 1 1 d .
C19 C 0.32006(16) 0.24611(12) 0.64383(14) 0.0299(5) Uani 1 1 d .
C20 C 0.37803(17) 0.19528(13) 0.70384(14) 0.0350(5) Uani 1 1 d .
C21 C 0.41473(17) 0.13573(13) 0.67651(16) 0.0405(6) Uani 1 1 d .
C22 C 0.39330(18) 0.12848(13) 0.58997(16) 0.0400(6) Uani 1 1 d .
C23 C 0.33431(17) 0.18087(12) 0.53173(14) 0.0334(5) Uani 1 1 d .
C24 C 0.31677(15) 0.37941(11) 0.52702(12) 0.0252(5) Uani 1 1 d .
C25 C 0.40435(16) 0.37254(11) 0.51713(13) 0.0272(5) Uani 1 1 d .
C26 C 0.48249(15) 0.41982(12) 0.55218(13) 0.0297(5) Uani 1 1 d .
C27 C 0.47695(16) 0.47901(12) 0.60175(14) 0.0332(5) Uani 1 1 d .
C28 C 0.39313(17) 0.48928(12) 0.61386(14) 0.0325(5) Uani 1 1 d .
C29 C 0.31580(16) 0.43963(11) 0.57789(13) 0.0270(5) Uani 1 1 d .
C30 C 0.19656(15) 0.29293(11) 0.38714(13) 0.0262(5) Uani 1 1 d .
C31 C 0.13358(16) 0.23276(12) 0.35303(14) 0.0302(5) Uani 1 1 d .
C32 C 0.08966(17) 0.21416(13) 0.26714(15) 0.0355(6) Uani 1 1 d .
C33 C 0.10711(17) 0.25733(13) 0.20815(14) 0.0367(6) Uani 1 1 d .
C34 C 0.16805(17) 0.31781(13) 0.23671(14) 0.0357(6) Uani 1 1 d .
C35 C 0.21075(15) 0.33431(11) 0.32434(14) 0.0290(5) Uani 1 1 d .
F1 F 0.12007(9) 0.44106(7) 0.41246(8) 0.0349(3) Uani 1 1 d .
F2 F -0.05808(9) 0.47804(7) 0.39799(9) 0.0455(4) Uani 1 1 d .
F3 F -0.14896(10) 0.39487(8) 0.47921(11) 0.0581(4) Uani 1 1 d .
F4 F -0.05807(11) 0.27096(8) 0.56987(10) 0.0568(4) Uani 1 1 d .
F5 F 0.11469(9) 0.22871(7) 0.57740(9) 0.0417(3) Uani 1 1 d .
F6 F 0.28839(9) 0.30494(7) 0.67631(8) 0.0363(3) Uani 1 1 d .
F7 F 0.40182(11) 0.20461(8) 0.78950(8) 0.0495(4) Uani 1 1 d .
F8 F 0.47309(11) 0.08543(8) 0.73400(9) 0.0591(4) Uani 1 1 d .
F9 F 0.43031(12) 0.07109(8) 0.56138(10) 0.0623(4) Uani 1 1 d .
F10 F 0.31962(10) 0.16905(7) 0.44801(8) 0.0450(4) Uani 1 1 d .
F11 F 0.11272(10) 0.18812(7) 0.40844(8) 0.0403(3) Uani 1 1 d .
F12 F 0.02950(10) 0.15478(8) 0.24006(9) 0.0504(4) Uani 1 1 d .
F13 F 0.06423(11) 0.24154(8) 0.12281(8) 0.0541(4) Uani 1 1 d .
F14 F 0.18432(11) 0.36123(8) 0.17886(8) 0.0536(4) Uani 1 1 d .
F15 F 0.26755(9) 0.39630(7) 0.34561(7) 0.0369(3) Uani 1 1 d .
F16 F 0.41570(9) 0.31469(7) 0.47041(7) 0.0338(3) Uani 1 1 d .
F17 F 0.56529(9) 0.40889(8) 0.53976(8) 0.0420(3) Uani 1 1 d .
F18 F 0.55323(10) 0.52670(8) 0.63730(9) 0.0481(4) Uani 1 1 d .
F19 F 0.38598(10) 0.54726(7) 0.66209(9) 0.0475(4) Uani 1 1 d .
F20 F 0.23758(9) 0.45344(7) 0.59626(8) 0.0368(3) Uani 1 1 d .
C36 C 0.1195(2) 0.96888(18) 0.5012(2) 0.0611(8) Uani 1 1 d .
C37 C 0.1685(2) 1.02136(18) 0.5620(3) 0.0729(10) Uani 1 1 d .
H37 H 0.1881 1.0666 0.5446 0.087 Uiso 1 1 calc R
C38 C 0.1900(3) 1.0091(2) 0.6494(3) 0.0873(11) Uani 1 1 d .
H38 H 0.2245 1.0459 0.6913 0.105 Uiso 1 1 calc R
C39 C 0.1619(3) 0.9451(3) 0.6749(3) 0.0941(13) Uani 1 1 d .
H39 H 0.1771 0.9366 0.7346 0.113 Uiso 1 1 calc R
C40 C 0.1120(3) 0.8935(2) 0.6147(4) 0.0909(13) Uani 1 1 d .
H40 H 0.0909 0.8490 0.6324 0.109 Uiso 1 1 calc R
C41 C 0.0913(2) 0.90432(18) 0.5284(3) 0.0722(9) Uani 1 1 d .
H41 H 0.0573 0.8669 0.4872 0.087 Uiso 1 1 calc R
C42 C 0.0961(3) 0.9817(3) 0.4057(3) 0.1138(15) Uani 1 1 d .
H42A H 0.0368 0.9525 0.3704 0.137 Uiso 1 1 calc R
H42B H 0.0801 1.0350 0.3922 0.137 Uiso 1 1 calc R
C43 C 0.1736(5) 0.9619(4) 0.3801(3) 0.190(3) Uani 1 1 d .
H43A H 0.2350 0.9853 0.4196 0.285 Uiso 1 1 calc R
H43B H 0.1570 0.9792 0.3206 0.285 Uiso 1 1 calc R
H43C H 0.1816 0.9076 0.3825 0.285 Uiso 1 1 calc R

loop_
_atom_site_aniso_label
_atom_site_aniso_U_11
_atom_site_aniso_U_22
_atom_site_aniso_U_33
_atom_site_aniso_U_23
_atom_site_aniso_U_13
_atom_site_aniso_U_12
Si1 0.0549(5) 0.0540(5) 0.0609(5) 0.0124(4) 0.0382(4) 0.0046(4)
C1 0.0475(19) 0.0587(19) 0.084(2) -0.0044(17) 0.0361(18) -0.0152(15)
C2 0.079(2) 0.0423(17) 0.090(2) 0.0130(16) 0.057(2) -0.0061(16)
C3 0.077(2) 0.0375(16) 0.076(2) 0.0129(14) 0.0414(19) -0.0015(15)
C4 0.063(2) 0.0350(15) 0.084(2) 0.0104(14) 0.0398(18) -0.0017(14)
C5 0.067(2) 0.0433(17) 0.088(2) -0.0082(15) 0.0496(19) -0.0086(15)
C6 0.068(2) 0.0520(18) 0.073(2) -0.0182(15) 0.0317(18) -0.0204(16)
C7 0.078(3) 0.070(2) 0.125(3) 0.042(2) 0.053(2) 0.021(2)
C8 0.060(2) 0.138(4) 0.098(3) 0.044(3) 0.000(2) -0.007(2)
C9 0.073(2) 0.0428(16) 0.0677(19) 0.0069(14) 0.0331(17) -0.0071(15)
C10 0.089(2) 0.073(2) 0.085(2) 0.0200(18) 0.063(2) 0.0162(18)
C11 0.065(2) 0.098(3) 0.071(2) 0.0260(19) 0.0421(18) 0.0184(19)
B1 0.0270(13) 0.0207(12) 0.0268(12) 0.0010(10) 0.0113(10) 0.0015(10)
C12 0.0264(11) 0.0256(11) 0.0269(11) -0.0066(9) 0.0098(9) -0.0036(9)
C13 0.0299(12) 0.0263(11) 0.0294(11) -0.0054(9) 0.0123(10) -0.0037(10)
C14 0.0310(13) 0.0305(13) 0.0368(12) -0.0080(10) 0.0093(11) 0.0017(10)
C15 0.0278(13) 0.0392(14) 0.0525(15) -0.0131(12) 0.0200(12) -0.0016(11)
C16 0.0379(14) 0.0397(14) 0.0480(14) -0.0108(12) 0.0266(12) -0.0130(12)
C17 0.0333(13) 0.0263(12) 0.0396(13) -0.0017(10) 0.0163(11) -0.0020(10)
C18 0.0263(12) 0.0247(11) 0.0321(12) 0.0003(9) 0.0132(10) -0.0033(9)
C19 0.0293(12) 0.0265(12) 0.0367(12) 0.0009(10) 0.0165(10) -0.0004(10)
C20 0.0333(13) 0.0399(14) 0.0320(12) 0.0095(10) 0.0135(10) 0.0001(11)
C21 0.0377(14) 0.0353(14) 0.0465(15) 0.0199(11) 0.0151(12) 0.0093(11)
C22 0.0422(14) 0.0288(13) 0.0514(15) 0.0021(11) 0.0216(12) 0.0103(11)
C23 0.0406(14) 0.0280(12) 0.0331(12) 0.0013(10) 0.0166(11) 0.0023(10)
C24 0.0267(12) 0.0221(11) 0.0238(10) 0.0050(8) 0.0074(9) 0.0009(9)
C25 0.0311(12) 0.0238(11) 0.0248(11) 0.0044(9) 0.0096(9) 0.0040(9)
C26 0.0238(12) 0.0347(13) 0.0294(11) 0.0087(10) 0.0097(10) 0.0016(10)
C27 0.0293(13) 0.0318(12) 0.0293(12) 0.0059(10) 0.0029(10) -0.0103(10)
C28 0.0413(14) 0.0231(12) 0.0298(12) -0.0034(9) 0.0110(11) -0.0020(10)
C29 0.0267(12) 0.0257(11) 0.0281(11) 0.0023(9) 0.0107(9) 0.0020(9)
C30 0.0252(11) 0.0222(11) 0.0314(11) -0.0008(9) 0.0118(9) 0.0024(9)
C31 0.0288(12) 0.0311(12) 0.0327(12) -0.0014(10) 0.0147(10) 0.0000(10)
C32 0.0340(13) 0.0328(13) 0.0388(13) -0.0138(10) 0.0140(11) -0.0049(10)
C33 0.0372(14) 0.0437(14) 0.0279(12) -0.0115(11) 0.0120(10) -0.0018(11)
C34 0.0389(14) 0.0409(14) 0.0307(12) 0.0021(10) 0.0176(11) -0.0011(11)
C35 0.0252(11) 0.0252(11) 0.0348(12) -0.0035(9) 0.0107(10) -0.0031(9)
F1 0.0350(7) 0.0304(7) 0.0384(7) 0.0056(6) 0.0142(6) 0.0034(6)
F2 0.0379(8) 0.0374(8) 0.0576(9) 0.0004(7) 0.0159(7) 0.0123(6)
F3 0.0382(9) 0.0554(10) 0.0902(12) -0.0065(8) 0.0359(8) 0.0056(7)
F4 0.0504(9) 0.0531(9) 0.0838(11) 0.0043(8) 0.0446(9) -0.0062(7)
F5 0.0409(8) 0.0357(8) 0.0538(8) 0.0095(6) 0.0249(7) -0.0019(6)
F6 0.0420(8) 0.0358(7) 0.0329(7) 0.0009(6) 0.0173(6) 0.0041(6)
F7 0.0514(9) 0.0625(10) 0.0347(8) 0.0155(7) 0.0180(7) 0.0106(7)
F8 0.0624(10) 0.0511(9) 0.0579(9) 0.0267(7) 0.0188(8) 0.0226(8)
F9 0.0799(11) 0.0401(8) 0.0675(10) 0.0090(7) 0.0310(9) 0.0316(8)
F10 0.0590(9) 0.0367(8) 0.0397(8) -0.0023(6) 0.0207(7) 0.0146(7)
F11 0.0484(8) 0.0325(7) 0.0419(7) -0.0037(6) 0.0205(7) -0.0131(6)
F12 0.0544(9) 0.0454(9) 0.0477(8) -0.0188(7) 0.0174(7) -0.0202(7)
F13 0.0596(10) 0.0680(10) 0.0316(7) -0.0185(7) 0.0156(7) -0.0122(8)
F14 0.0653(10) 0.0636(10) 0.0342(8) 0.0032(7) 0.0229(7) -0.0130(8)
F15 0.0399(8) 0.0340(7) 0.0337(7) 0.0026(5) 0.0121(6) -0.0092(6)
F16 0.0330(7) 0.0352(7) 0.0359(7) -0.0026(6) 0.0168(6) 0.0044(6)
F17 0.0294(7) 0.0528(9) 0.0449(8) 0.0100(6) 0.0164(6) -0.0011(6)
F18 0.0385(8) 0.0484(8) 0.0482(8) -0.0030(7) 0.0085(7) -0.0198(7)
F19 0.0541(9) 0.0341(8) 0.0509(8) -0.0163(6) 0.0181(7) -0.0103(7)
F20 0.0341(7) 0.0351(7) 0.0432(7) -0.0112(6) 0.0181(6) -0.0004(6)
C36 0.0550(19) 0.066(2) 0.067(2) 0.0108(17) 0.0301(16) 0.0121(16)
C37 0.067(2) 0.0490(19) 0.116(3) 0.005(2) 0.052(2) -0.0055(16)
C38 0.076(3) 0.088(3) 0.096(3) -0.028(2) 0.032(2) 0.004(2)
C39 0.090(3) 0.120(4) 0.092(3) 0.021(3) 0.057(3) 0.038(3)
C40 0.073(3) 0.080(3) 0.149(4) 0.046(3) 0.076(3) 0.021(2)
C41 0.0521(19) 0.051(2) 0.110(3) -0.0097(19) 0.029(2) -0.0002(15)
C42 0.092(3) 0.145(4) 0.103(3) 0.015(3) 0.039(3) 0.044(3)
C43 0.176(6) 0.328(9) 0.090(4) 0.027(4) 0.079(4) 0.119(6)

loop_
_atom_type_symbol
_atom_type_description
_atom_type_scat_dispersion_real
_atom_type_scat_dispersion_imag
_atom_type_scat_source
C C 0.0033 0.0016 'International Tables Vol C Tables 4.2.6.8 and 6.1.1.4'
H H 0.0000 0.0000 'International Tables Vol C Tables 4.2.6.8 and 6.1.1.4'
B B 0.0013 0.0007 'International Tables Vol C Tables 4.2.6.8 and 6.1.1.4'
F F 0.0171 0.0103 'International Tables Vol C Tables 4.2.6.8 and 6.1.1.4'
Si Si 0.0817 0.0704 'International Tables Vol C Tables 4.2.6.8 and 6.1.1.4'

loop_
_geom_angle_atom_site_label_1
_geom_angle_atom_site_label_2
_geom_angle_atom_site_label_3
_geom_angle
C9 Si1 C11 114.96(14)
C9 Si1 C10 114.20(16)
C11 Si1 C10 112.36(15)
C9 Si1 C1 109.07(13)
C11 Si1 C1 102.33(16)
C10 Si1 C1 102.35(14)
C6 C1 C2 118.4(3)
C6 C1 Si1 98.75(19)
C2 C1 Si1 100.0(2)
C6 C1 H1 113.8(16)
C2 C1 H1 120.1(16)
Si1 C1 H1 99.2(16)
C3 C2 C1 120.2(3)
C3 C2 H2 119.9
C1 C2 H2 119.9
C2 C3 C4 120.7(3)
C2 C3 H3 119.6
C4 C3 H3 119.6
C3 C4 C5 119.6(3)
C3 C4 C7 120.7(3)
C5 C4 C7 119.7(3)
C6 C5 C4 121.1(3)
C6 C5 H5 119.5
C4 C5 H5 119.5
C5 C6 C1 119.6(3)
C5 C6 H6 120.2
C1 C6 H6 120.2
C8 C7 C4 111.8(3)
C8 C7 H7A 109.3
C4 C7 H7A 109.3
C8 C7 H7B 109.3
C4 C7 H7B 109.3
H7A C7 H7B 107.9
C7 C8 H8A 109.5
C7 C8 H8B 109.5
H8A C8 H8B 109.5
C7 C8 H8C 109.5
H8A C8 H8C 109.5
H8B C8 H8C 109.5
Si1 C9 H9A 109.5
Si1 C9 H9B 109.5
H9A C9 H9B 109.5
Si1 C9 H9C 109.5
H9A C9 H9C 109.5
H9B C9 H9C 109.5
Si1 C10 H10A 109.5
Si1 C10 H10B 109.5
H10A C10 H10B 109.5
Si1 C10 H10C 109.5
H10A C10 H10C 109.5
H10B C10 H10C 109.5
Si1 C11 H11A 109.5
Si1 C11 H11B 109.5
H11A C11 H11B 109.5
Si1 C11 H11C 109.5
H11A C11 H11C 109.5
H11B C11 H11C 109.5
C24 B1 C30 114.41(17)
C24 B1 C12 112.99(17)
C30 B1 C12 101.08(16)
C24 B1 C18 101.40(16)
C30 B1 C18 112.90(17)
C12 B1 C18 114.65(17)
C17 C12 C13 113.3(2)
C17 C12 B1 127.58(19)
C13 C12 B1 118.71(18)
F1 C13 C14 116.09(19)
F1 C13 C12 119.08(19)
C14 C13 C12 124.8(2)
F2 C14 C15 120.2(2)
F2 C14 C13 120.7(2)
C15 C14 C13 119.2(2)
F3 C15 C14 120.8(2)
F3 C15 C16 120.1(2)
C14 C15 C16 119.1(2)
F4 C16 C15 119.9(2)
F4 C16 C17 119.9(2)
C15 C16 C17 120.2(2)
F5 C17 C16 115.3(2)
F5 C17 C12 121.4(2)
C16 C17 C12 123.3(2)
C23 C18 C19 112.91(19)
C23 C18 B1 126.79(18)
C19 C18 B1 119.71(18)
F6 C19 C20 115.84(19)
F6 C19 C18 119.16(18)
C20 C19 C18 125.0(2)
F7 C20 C21 119.6(2)
F7 C20 C19 121.1(2)
C21 C20 C19 119.3(2)
F8 C21 C20 120.7(2)
F8 C21 C22 120.2(2)
C20 C21 C22 119.0(2)
F9 C22 C21 120.3(2)
F9 C22 C23 120.0(2)
C21 C22 C23 119.7(2)
F10 C23 C22 114.71(19)
F10 C23 C18 121.26(18)
C22 C23 C18 124.0(2)
C29 C24 C25 113.19(19)
C29 C24 B1 126.75(19)
C25 C24 B1 119.41(18)
F16 C25 C26 116.06(19)
F16 C25 C24 119.09(18)
C26 C25 C24 124.8(2)
F17 C26 C25 121.1(2)
F17 C26 C27 119.62(19)
C25 C26 C27 119.3(2)
F18 C27 C28 120.4(2)
F18 C27 C26 120.6(2)
C28 C27 C26 119.0(2)
F19 C28 C27 120.0(2)
F19 C28 C29 120.1(2)
C27 C28 C29 119.9(2)
F20 C29 C24 121.12(18)
F20 C29 C28 115.17(18)
C24 C29 C28 123.7(2)
C35 C30 C31 112.97(19)
C35 C30 B1 128.03(18)
C31 C30 B1 118.60(18)
F11 C31 C32 116.13(19)
F11 C31 C30 118.59(18)
C32 C31 C30 125.3(2)
F12 C32 C31 121.1(2)
F12 C32 C33 120.0(2)
C31 C32 C33 118.9(2)
F13 C33 C32 120.8(2)
F13 C33 C34 119.9(2)
C32 C33 C34 119.3(2)
F14 C34 C33 119.6(2)
F14 C34 C35 120.7(2)
C33 C34 C35 119.6(2)
F15 C35 C30 121.00(18)
F15 C35 C34 115.04(19)
C30 C35 C34 124.0(2)
C37 C36 C41 118.2(3)
C37 C36 C42 120.9(4)
C41 C36 C42 120.9(4)
C36 C37 C38 120.5(3)
C36 C37 H37 119.7
C38 C37 H37 119.7
C39 C38 C37 120.3(4)
C39 C38 H38 119.8
C37 C38 H38 119.8
C40 C39 C38 119.3(4)
C40 C39 H39 120.3
C38 C39 H39 120.3
C39 C40 C41 121.0(4)
C39 C40 H40 119.5
C41 C40 H40 119.5
C40 C41 C36 120.5(3)
C40 C41 H41 119.7
C36 C41 H41 119.7
C43 C42 C36 114.8(3)
C43 C42 H42A 108.6
C36 C42 H42A 108.6
C43 C42 H42B 108.6
C36 C42 H42B 108.6
H42A C42 H42B 107.6
C42 C43 H43A 109.5
C42 C43 H43B 109.5
H43A C43 H43B 109.5
C42 C43 H43C 109.5
H43A C43 H43C 109.5
H43B C43 H43C 109.5

loop_
_geom_bond_atom_site_label_1
_geom_bond_atom_site_label_2
_geom_bond_distance
Si1 C9 1.834(3)
Si1 C11 1.838(3)
Si1 C10 1.842(3)
Si1 C1 2.140(3)
C1 C6 1.416(4)
C1 C2 1.418(4)
C1 H1 1.00(3)
C2 C3 1.372(4)
C2 H2 0.9500
C3 C4 1.384(4)
C3 H3 0.9500
C4 C5 1.393(4)
C4 C7 1.492(4)
C5 C6 1.373(4)
C5 H5 0.9500
C6 H6 0.9500
C7 C8 1.484(5)
C7 H7A 0.9900
C7 H7B 0.9900
C8 H8A 0.9800
C8 H8B 0.9800
C8 H8C 0.9800
C9 H9A 0.9800
C9 H9B 0.9800
C9 H9C 0.9800
C10 H10A 0.9800
C10 H10B 0.9800
C10 H10C 0.9800
C11 H11A 0.9800
C11 H11B 0.9800
C11 H11C 0.9800
B1 C24 1.653(3)
B1 C30 1.654(3)
B1 C12 1.654(3)
B1 C18 1.656(3)
C12 C17 1.385(3)
C12 C13 1.391(3)
C13 F1 1.350(2)
C13 C14 1.371(3)
C14 F2 1.349(3)
C14 C15 1.365(3)
C15 F3 1.351(3)
C15 C16 1.366(3)
C16 F4 1.362(3)
C16 C17 1.382(3)
C17 F5 1.354(2)
C18 C23 1.384(3)
C18 C19 1.385(3)
C19 F6 1.361(2)
C19 C20 1.374(3)
C20 F7 1.350(3)
C20 C21 1.365(3)
C21 F8 1.349(3)
C21 C22 1.367(3)
C22 F9 1.348(3)
C22 C23 1.384(3)
C23 F10 1.355(2)
C24 C29 1.384(3)
C24 C25 1.390(3)
C25 F16 1.356(2)
C25 C26 1.365(3)
C26 F17 1.350(2)
C26 C27 1.375(3)
C27 F18 1.352(2)
C27 C28 1.361(3)
C28 F19 1.352(2)
C28 C29 1.385(3)
C29 F20 1.348(2)
C30 C35 1.380(3)
C30 C31 1.391(3)
C31 F11 1.361(2)
C31 C32 1.365(3)
C32 F12 1.347(3)
C32 C33 1.368(3)
C33 F13 1.345(2)
C33 C34 1.370(3)
C34 F14 1.347(2)
C34 C35 1.381(3)
C35 F15 1.355(2)
C36 C37 1.363(5)
C36 C41 1.375(4)
C36 C42 1.519(5)
C37 C38 1.393(5)
C37 H37 0.9500
C38 C39 1.352(5)
C38 H38 0.9500
C39 C40 1.350(6)
C39 H39 0.9500
C40 C41 1.373(5)
C40 H40 0.9500
C41 H41 0.9500
C42 C43 1.436(6)
C42 H42A 0.9900
C42 H42B 0.9900
C43 H43A 0.9800
C43 H43B 0.9800
C43 H43C 0.9800

loop_
_geom_torsion_atom_site_label_1
_geom_torsion_atom_site_label_2
_geom_torsion_atom_site_label_3
_geom_torsion_atom_site_label_4
_geom_torsion
C9 Si1 C1 C6 61.7(2)
C11 Si1 C1 C6 -60.5(2)
C10 Si1 C1 C6 -177.0(2)
C9 Si1 C1 C2 -59.4(2)
C11 Si1 C1 C2 178.5(2)
C10 Si1 C1 C2 61.9(2)
C6 C1 C2 C3 -6.6(4)
Si1 C1 C2 C3 99.1(3)
C1 C2 C3 C4 2.9(4)
C2 C3 C4 C5 0.7(4)
C2 C3 C4 C7 -178.9(3)
C3 C4 C5 C6 -0.4(4)
C7 C4 C5 C6 179.2(3)
C4 C5 C6 C1 -3.5(4)
C2 C1 C6 C5 6.9(4)
Si1 C1 C6 C5 -99.5(3)
C3 C4 C7 C8 98.0(4)
C5 C4 C7 C8 -81.7(4)
C24 B1 C12 C17 -129.0(2)
C30 B1 C12 C17 108.3(2)
C18 B1 C12 C17 -13.4(3)
C24 B1 C12 C13 58.9(2)
C30 B1 C12 C13 -63.8(2)
C18 B1 C12 C13 174.42(18)
C17 C12 C13 F1 -179.84(17)
B1 C12 C13 F1 -6.6(3)
C17 C12 C13 C14 0.5(3)
B1 C12 C13 C14 173.70(19)
F1 C13 C14 F2 0.9(3)
C12 C13 C14 F2 -179.44(18)
F1 C13 C14 C15 -178.02(19)
C12 C13 C14 C15 1.7(3)
F2 C14 C15 F3 -0.2(3)
C13 C14 C15 F3 178.6(2)
F2 C14 C15 C16 179.0(2)
C13 C14 C15 C16 -2.1(3)
F3 C15 C16 F4 -0.8(3)
C14 C15 C16 F4 179.9(2)
F3 C15 C16 C17 179.7(2)
C14 C15 C16 C17 0.4(3)
F4 C16 C17 F5 2.7(3)
C15 C16 C17 F5 -177.8(2)
F4 C16 C17 C12 -177.61(19)
C15 C16 C17 C12 1.9(4)
C13 C12 C17 F5 177.43(18)
B1 C12 C17 F5 4.9(3)
C13 C12 C17 C16 -2.2(3)
B1 C12 C17 C16 -174.8(2)
C24 B1 C18 C23 -106.0(2)
C30 B1 C18 C23 16.9(3)
C12 B1 C18 C23 132.0(2)
C24 B1 C18 C19 64.7(2)
C30 B1 C18 C19 -172.46(19)
C12 B1 C18 C19 -57.4(3)
C23 C18 C19 F6 177.68(19)
B1 C18 C19 F6 5.8(3)
C23 C18 C19 C20 -1.2(3)
B1 C18 C19 C20 -173.1(2)
F6 C19 C20 F7 -0.5(3)
C18 C19 C20 F7 178.4(2)
F6 C19 C20 C21 -178.3(2)
C18 C19 C20 C21 0.6(4)
F7 C20 C21 F8 1.2(3)
C19 C20 C21 F8 179.0(2)
F7 C20 C21 C22 -177.4(2)
C19 C20 C21 C22 0.4(4)
F8 C21 C22 F9 0.0(4)
C20 C21 C22 F9 178.6(2)
F8 C21 C22 C23 -179.3(2)
C20 C21 C22 C23 -0.6(4)
F9 C22 C23 F10 -0.5(3)
C21 C22 C23 F10 178.7(2)
F9 C22 C23 C18 -179.3(2)
C21 C22 C23 C18 -0.1(4)
C19 C18 C23 F10 -177.72(19)
B1 C18 C23 F10 -6.5(3)
C19 C18 C23 C22 0.9(3)
B1 C18 C23 C22 172.1(2)
C30 B1 C24 C29 132.4(2)
C12 B1 C24 C29 17.4(3)
C18 B1 C24 C29 -105.8(2)
C30 B1 C24 C25 -57.6(2)
C12 B1 C24 C25 -172.50(17)
C18 B1 C24 C25 64.3(2)
C29 C24 C25 F16 178.44(16)
B1 C24 C25 F16 7.1(3)
C29 C24 C25 C26 -0.8(3)
B1 C24 C25 C26 -172.11(19)
F16 C25 C26 F17 0.4(3)
C24 C25 C26 F17 179.64(18)
F16 C25 C26 C27 -178.81(17)
C24 C25 C26 C27 0.4(3)
F17 C26 C27 F18 0.7(3)
C25 C26 C27 F18 179.97(18)
F17 C26 C27 C28 -179.88(18)
C25 C26 C27 C28 -0.6(3)
F18 C27 C28 F19 -0.3(3)
C26 C27 C28 F19 -179.75(18)
F18 C27 C28 C29 -179.33(19)
C26 C27 C28 C29 1.3(3)
C25 C24 C29 F20 -178.14(17)
B1 C24 C29 F20 -7.5(3)
C25 C24 C29 C28 1.4(3)
B1 C24 C29 C28 172.0(2)
F19 C28 C29 F20 -1.2(3)
C27 C28 C29 F20 177.83(18)
F19 C28 C29 C24 179.27(19)
C27 C28 C29 C24 -1.7(3)
C24 B1 C30 C35 -13.4(3)
C12 B1 C30 C35 108.3(2)
C18 B1 C30 C35 -128.7(2)
C24 B1 C30 C31 174.44(18)
C12 B1 C30 C31 -63.8(2)
C18 B1 C30 C31 59.1(3)
C35 C30 C31 F11 -179.20(18)
B1 C30 C31 F11 -5.9(3)
C35 C30 C31 C32 0.6(3)
B1 C30 C31 C32 173.9(2)
F11 C31 C32 F12 -0.1(3)
C30 C31 C32 F12 -179.9(2)
F11 C31 C32 C33 179.4(2)
C30 C31 C32 C33 -0.4(4)
F12 C32 C33 F13 0.5(4)
C31 C32 C33 F13 -179.1(2)
F12 C32 C33 C34 179.6(2)
C31 C32 C33 C34 0.1(4)
F13 C33 C34 F14 0.2(3)
C32 C33 C34 F14 -178.9(2)
F13 C33 C34 C35 179.1(2)
C32 C33 C34 C35 -0.1(4)
C31 C30 C35 F15 177.97(18)
B1 C30 C35 F15 5.5(3)
C31 C30 C35 C34 -0.6(3)
B1 C30 C35 C34 -173.1(2)
F14 C34 C35 F15 0.6(3)
C33 C34 C35 F15 -178.3(2)
F14 C34 C35 C30 179.2(2)
C33 C34 C35 C30 0.4(4)
C41 C36 C37 C38 0.7(5)
C42 C36 C37 C38 -179.8(3)
C36 C37 C38 C39 -0.4(5)
C37 C38 C39 C40 -0.6(6)
C38 C39 C40 C41 1.5(6)
C39 C40 C41 C36 -1.2(5)
C37 C36 C41 C40 0.2(5)
C42 C36 C41 C40 -179.4(3)
C37 C36 C42 C43 85.2(6)
C41 C36 C42 C43 -95.3(5)

loop_
_cod_related_entry_id
_cod_related_entry_database
_cod_related_entry_code
1 ChemSpider 30660293
